data_7105831
loop_
_publ_author_name
'Tetsuya Yamada'
'Goro Maruta'
'Sadamu Takeda'

_publ_section_title
;
 Reversible Solid State Structural Conversion between Three-dimensional
 Network and One-dimensional Chain of Cu(II) Triazole Coordination
 Polymers in Acidic/Basic- Suspensions or Vapors
;
_journal_name_full Chem.Commun.
_journal_page_first 653
_journal_paper_doi 10.1039/c0cc04293e
_journal_volume 47
_journal_year 2011
_chemical_formula_moiety 'C6 H19 Cl2 Cu3 N9 O7 '
_chemical_formula_sum 'C6 H19 Cl2 Cu3 N9 O7'
_chemical_formula_weight 590.82
_space_group_IT_number 228
_symmetry_cell_setting cubic
_symmetry_Int_Tables_number 228
_symmetry_space_group_name_Hall '-F 4ud 2vw 3'
_symmetry_space_group_name_H-M 'F d -3 c :2'
_cell_angle_alpha 90.0000
_cell_angle_beta 90.0000
_cell_angle_gamma 90.0000
_cell_formula_units_Z 32
_cell_length_a 24.743(4)
_cell_length_b 24.743(4)
_cell_length_c 24.743(4)
_cell_measurement_reflns_used 35057
_cell_measurement_temperature 140
_cell_measurement_theta_max 27.5
_cell_measurement_theta_min 3.3
_cell_volume 15148(4)
_computing_cell_refinement PROCESS-AUTO
_computing_data_collection PROCESS-AUTO
_computing_data_reduction CrystalStructure
_computing_publication_material 'CrystalStructure 3.8'
_computing_structure_refinement CRYSTALS
_computing_structure_solution SHELXS97
_diffrn_detector_area_resol_mean 10.00
_diffrn_measured_fraction_theta_full 1.034
_diffrn_measured_fraction_theta_max 1.034
_diffrn_measurement_device_type 'Rigaku RAXIS-RAPID'
_diffrn_measurement_method \w/2\q
_diffrn_radiation_monochromator graphite
_diffrn_radiation_type 'Mo K\a'
_diffrn_radiation_wavelength 0.71075
_diffrn_reflns_av_R_equivalents 0.0354
_diffrn_reflns_limit_h_max 18
_diffrn_reflns_limit_h_min 0
_diffrn_reflns_limit_k_max 22
_diffrn_reflns_limit_k_min 0
_diffrn_reflns_limit_l_max 32
_diffrn_reflns_limit_l_min 4
_diffrn_reflns_number 31859
_diffrn_reflns_theta_full 27.45
_diffrn_reflns_theta_max 27.45
_exptl_absorpt_coefficient_mu 3.68
_exptl_absorpt_correction_T_max 0.101
_exptl_absorpt_correction_T_min 0.050
_exptl_absorpt_correction_type multi-scan
_exptl_absorpt_process_details
;
Higashi, T. (1995). Program for Absorption Correction.
Rigaku Corporation, Tokyo, Japan.
;
_exptl_crystal_colour blue
_exptl_crystal_density_diffrn 2.072
_exptl_crystal_density_method 'not measured'
_exptl_crystal_description block
_exptl_crystal_F_000 8866.76
_exptl_crystal_size_max 0.30
_exptl_crystal_size_mid 0.30
_exptl_crystal_size_min 0.30
_refine_diff_density_max 66.39
_refine_diff_density_min -61.76
_refine_ls_extinction_method none
_refine_ls_goodness_of_fit_ref 1.066
_refine_ls_hydrogen_treatment undef
_refine_ls_number_parameters 52
_refine_ls_number_reflns 26869
_refine_ls_R_factor_all 0.0581
_refine_ls_R_factor_gt 0.047
_refine_ls_shift/su_max 0.301271
_refine_ls_structure_factor_coef F
_refine_ls_weighting_details
;
Chebychev polynomial with 3 parameters (Carruthers & Watkin, 1979)
10.7 -5.76 6.54
;
_refine_ls_weighting_scheme calc
_refine_ls_wR_factor_gt 0.050
_refine_ls_wR_factor_ref 0.0688
_reflns_number_gt 26794
_reflns_number_total 31859
_reflns_threshold_expression F^2^>2.0\s(F^2^)
_cod_data_source_file C0CC04293E.TXT
_cod_data_source_block 1
_cod_original_sg_symbol_Hall -F4cvw2vw
_cod_original_sg_symbol_H-M Fd-3c
_cod_original_formula_sum 'C6 H19 Cl2 Cu3 N9 O7 '
_cod_database_code 7105831

loop_
_symmetry_equiv_pos_as_xyz
'x, y, z'
'-x+1/4, -y+3/4, z+1/2'
'-x+3/4, y+1/2, -z+1/4'
'x+1/2, -y+1/4, -z+3/4'
'z, x, y'
'z+1/2, -x+1/4, -y+3/4'
'-z+1/4, -x+3/4, y+1/2'
'-z+3/4, x+1/2, -y+1/4'
'y, z, x'
'-y+3/4, z+1/2, -x+1/4'
'y+1/2, -z+1/4, -x+3/4'
'-y+1/4, -z+3/4, x+1/2'
'y+3/4, x+1/4, -z'
'-y+1/2, -x+1/2, -z+1/2'
'y+1/4, -x, z+3/4'
'-y, x+3/4, z+1/4'
'x+3/4, z+1/4, -y'
'-x, z+3/4, y+1/4'
'-x+1/2, -z+1/2, -y+1/2'
'x+1/4, -z, y+3/4'
'z+3/4, y+1/4, -x'
'z+1/4, -y, x+3/4'
'-z, y+3/4, x+1/4'
'-z+1/2, -y+1/2, -x+1/2'
'x, y+1/2, z+1/2'
'-x+1/4, -y+5/4, z+1'
'-x+3/4, y+1, -z+3/4'
'x+1/2, -y+3/4, -z+5/4'
'z, x+1/2, y+1/2'
'z+1/2, -x+3/4, -y+5/4'
'-z+1/4, -x+5/4, y+1'
'-z+3/4, x+1, -y+3/4'
'y, z+1/2, x+1/2'
'-y+3/4, z+1, -x+3/4'
'y+1/2, -z+3/4, -x+5/4'
'-y+1/4, -z+5/4, x+1'
'y+3/4, x+3/4, -z+1/2'
'-y+1/2, -x+1, -z+1'
'y+1/4, -x+1/2, z+5/4'
'-y, x+5/4, z+3/4'
'x+3/4, z+3/4, -y+1/2'
'-x, z+5/4, y+3/4'
'-x+1/2, -z+1, -y+1'
'x+1/4, -z+1/2, y+5/4'
'z+3/4, y+3/4, -x+1/2'
'z+1/4, -y+1/2, x+5/4'
'-z, y+5/4, x+3/4'
'-z+1/2, -y+1, -x+1'
'x+1/2, y, z+1/2'
'-x+3/4, -y+3/4, z+1'
'-x+5/4, y+1/2, -z+3/4'
'x+1, -y+1/4, -z+5/4'
'z+1/2, x, y+1/2'
'z+1, -x+1/4, -y+5/4'
'-z+3/4, -x+3/4, y+1'
'-z+5/4, x+1/2, -y+3/4'
'y+1/2, z, x+1/2'
'-y+5/4, z+1/2, -x+3/4'
'y+1, -z+1/4, -x+5/4'
'-y+3/4, -z+3/4, x+1'
'y+5/4, x+1/4, -z+1/2'
'-y+1, -x+1/2, -z+1'
'y+3/4, -x, z+5/4'
'-y+1/2, x+3/4, z+3/4'
'x+5/4, z+1/4, -y+1/2'
'-x+1/2, z+3/4, y+3/4'
'-x+1, -z+1/2, -y+1'
'x+3/4, -z, y+5/4'
'z+5/4, y+1/4, -x+1/2'
'z+3/4, -y, x+5/4'
'-z+1/2, y+3/4, x+3/4'
'-z+1, -y+1/2, -x+1'
'x+1/2, y+1/2, z'
'-x+3/4, -y+5/4, z+1/2'
'-x+5/4, y+1, -z+1/4'
'x+1, -y+3/4, -z+3/4'
'z+1/2, x+1/2, y'
'z+1, -x+3/4, -y+3/4'
'-z+3/4, -x+5/4, y+1/2'
'-z+5/4, x+1, -y+1/4'
'y+1/2, z+1/2, x'
'-y+5/4, z+1, -x+1/4'
'y+1, -z+3/4, -x+3/4'
'-y+3/4, -z+5/4, x+1/2'
'y+5/4, x+3/4, -z'
'-y+1, -x+1, -z+1/2'
'y+3/4, -x+1/2, z+3/4'
'-y+1/2, x+5/4, z+1/4'
'x+5/4, z+3/4, -y'
'-x+1/2, z+5/4, y+1/4'
'-x+1, -z+1, -y+1/2'
'x+3/4, -z+1/2, y+3/4'
'z+5/4, y+3/4, -x'
'z+3/4, -y+1/2, x+3/4'
'-z+1/2, y+5/4, x+1/4'
'-z+1, -y+1, -x+1/2'
'-x, -y, -z'
'x-1/4, y-3/4, -z-1/2'
'x-3/4, -y-1/2, z-1/4'
'-x-1/2, y-1/4, z-3/4'
'-z, -x, -y'
'-z-1/2, x-1/4, y-3/4'
'z-1/4, x-3/4, -y-1/2'
'z-3/4, -x-1/2, y-1/4'
'-y, -z, -x'
'y-3/4, -z-1/2, x-1/4'
'-y-1/2, z-1/4, x-3/4'
'y-1/4, z-3/4, -x-1/2'
'-y-3/4, -x-1/4, z'
'y-1/2, x-1/2, z-1/2'
'-y-1/4, x, -z-3/4'
'y, -x-3/4, -z-1/4'
'-x-3/4, -z-1/4, y'
'x, -z-3/4, -y-1/4'
'x-1/2, z-1/2, y-1/2'
'-x-1/4, z, -y-3/4'
'-z-3/4, -y-1/4, x'
'-z-1/4, y, -x-3/4'
'z, -y-3/4, -x-1/4'
'z-1/2, y-1/2, x-1/2'
'-x, -y+1/2, -z+1/2'
'x-1/4, y-1/4, -z'
'x-3/4, -y, z+1/4'
'-x-1/2, y+1/4, z-1/4'
'-z, -x+1/2, -y+1/2'
'-z-1/2, x+1/4, y-1/4'
'z-1/4, x-1/4, -y'
'z-3/4, -x, y+1/4'
'-y, -z+1/2, -x+1/2'
'y-3/4, -z, x+1/4'
'-y-1/2, z+1/4, x-1/4'
'y-1/4, z-1/4, -x'
'-y-3/4, -x+1/4, z+1/2'
'y-1/2, x, z'
'-y-1/4, x+1/2, -z-1/4'
'y, -x-1/4, -z+1/4'
'-x-3/4, -z+1/4, y+1/2'
'x, -z-1/4, -y+1/4'
'x-1/2, z, y'
'-x-1/4, z+1/2, -y-1/4'
'-z-3/4, -y+1/4, x+1/2'
'-z-1/4, y+1/2, -x-1/4'
'z, -y-1/4, -x+1/4'
'z-1/2, y, x'
'-x+1/2, -y, -z+1/2'
'x+1/4, y-3/4, -z'
'x-1/4, -y-1/2, z+1/4'
'-x, y-1/4, z-1/4'
'-z+1/2, -x, -y+1/2'
'-z, x-1/4, y-1/4'
'z+1/4, x-3/4, -y'
'z-1/4, -x-1/2, y+1/4'
'-y+1/2, -z, -x+1/2'
'y-1/4, -z-1/2, x+1/4'
'-y, z-1/4, x-1/4'
'y+1/4, z-3/4, -x'
'-y-1/4, -x-1/4, z+1/2'
'y, x-1/2, z'
'-y+1/4, x, -z-1/4'
'y+1/2, -x-3/4, -z+1/4'
'-x-1/4, -z-1/4, y+1/2'
'x+1/2, -z-3/4, -y+1/4'
'x, z-1/2, y'
'-x+1/4, z, -y-1/4'
'-z-1/4, -y-1/4, x+1/2'
'-z+1/4, y, -x-1/4'
'z+1/2, -y-3/4, -x+1/4'
'z, y-1/2, x'
'-x+1/2, -y+1/2, -z'
'x+1/4, y-1/4, -z-1/2'
'x-1/4, -y, z-1/4'
'-x, y+1/4, z-3/4'
'-z+1/2, -x+1/2, -y'
'-z, x+1/4, y-3/4'
'z+1/4, x-1/4, -y-1/2'
'z-1/4, -x, y-1/4'
'-y+1/2, -z+1/2, -x'
'y-1/4, -z, x-1/4'
'-y, z+1/4, x-3/4'
'y+1/4, z-1/4, -x-1/2'
'-y-1/4, -x+1/4, z'
'y, x, z-1/2'
'-y+1/4, x+1/2, -z-3/4'
'y+1/2, -x-1/4, -z-1/4'
'-x-1/4, -z+1/4, y'
'x+1/2, -z-1/4, -y-1/4'
'x, z, y-1/2'
'-x+1/4, z+1/2, -y-3/4'
'-z-1/4, -y+1/4, x'
'-z+1/4, y+1/2, -x-3/4'
'z+1/2, -y-1/4, -x-1/4'
'z, y, x-1/2'

loop_
_atom_site_label
_atom_site_type_symbol
_atom_site_fract_x
_atom_site_fract_y
_atom_site_fract_z
_atom_site_U_iso_or_equiv
_atom_site_adp_type
_atom_site_occupancy
_atom_site_symmetry_multiplicity
_atom_site_calc_flag
_atom_site_refinement_flags
_atom_site_disorder_assembly
_atom_site_disorder_group
Cu1 Cu 0.8065 0.5000 0.0565 0.028 Uani 1 2 d S . .
Cl1 Cl 0.8723 0.4303 -0.0062 0.124 Uani 0.333 1 d . . .
O1 O 0.7500 0.5000 0.0000 0.134 Uani 1 6 d S . .
O2 O 0.8583 0.4380 -0.0009 0.059 Uani 0.667 1 d . . .
O3 O 0.9726 0.4726 -0.0274 0.133 Uani 1 3 d S . .
N1 N 0.8636 0.5000 0.1136 0.022 Uani 1 2 d S . .
N2 N 0.8394 0.5634 0.0207 0.026 Uani 1 1 d . . .
C1 C 0.8830 0.5922 0.0317 0.024 Uani 1 1 d . . .

loop_
_atom_site_aniso_label
_atom_site_aniso_U_11
_atom_site_aniso_U_22
_atom_site_aniso_U_33
_atom_site_aniso_U_12
_atom_site_aniso_U_13
_atom_site_aniso_U_23
Cu1 0.029200 0.026440 0.029200 -0.018810 -0.022850 0.018810
Cl1 0.210480 0.093430 0.069150 0.045020 -0.038340 -0.038410
O1 0.134400 0.134400 0.134400 -0.128580 -0.128580 0.128580
O2 0.060460 0.071980 0.044250 0.014660 -0.009530 -0.007250
O3 0.132860 0.132860 0.132860 0.056560 0.056560 0.056560
N1 0.022140 0.020530 0.022140 -0.002830 -0.012240 0.002830
N2 0.024970 0.025770 0.027770 -0.014510 -0.015270 0.012740
C1 0.022670 0.024250 0.025740 -0.012560 -0.004450 0.001090

loop_
_atom_type_symbol
_atom_type_description
_atom_type_scat_dispersion_real
_atom_type_scat_dispersion_imag
_atom_type_scat_source
Cu Cu 0.320 1.265
;
International Tables for Crystallography
(1992, Vol. C, Tables 4.2.6.8 and 6.1.1.4)
;
C C 0.003 0.002
;
International Tables for Crystallography
(1992, Vol. C, Tables 4.2.6.8 and 6.1.1.4)
;
N N 0.006 0.003
;
International Tables for Crystallography
(1992, Vol. C, Tables 4.2.6.8 and 6.1.1.4)
;
H H 0.000 0.000
;
International Tables for Crystallography
(1992, Vol. C, Table 6.1.1.4)
;
Cl Cl 0.148 0.159
;
International Tables for Crystallography
(1992, Vol. C, Tables 4.2.6.8 and 6.1.1.4)
;
O O 0.011 0.006
;
International Tables for Crystallography
(1992, Vol. C, Tables 4.2.6.8 and 6.1.1.4)
;
